data_4317175
loop_
_publ_author_name
'Christopher J. Whiteoak'
'Rafael Torres Martin de Rosales'
'Andrew J. P. White'
'George J. P. Britovsek'

_publ_section_title
;
 Iron(II) Complexes with Tetradentate Bis(aminophenolate) Ligands:
 Synthesis and Characterization, Solution Behavior, and Reactivity with O2
;
_journal_name_full 'Inorganic Chemistry'
_journal_page_first 11106
_journal_page_last 11117
_journal_paper_doi 10.1021/ic1016998
_journal_volume 49
_journal_year 2010
_chemical_formula_moiety 'C68 H108 Fe2 N4 O5, 2(C4 H8 O)'
_chemical_formula_sum 'C76 H124 Fe2 N4 O7'
_chemical_formula_weight 1317.49
_chemical_name_systematic
; 
 ? 
;
_space_group_IT_number 29
_symmetry_cell_setting orthorhombic
_symmetry_space_group_name_Hall 'P 2c -2ac'
_symmetry_space_group_name_H-M 'P c a 21'
_atom_sites_solution_hydrogens geom
_atom_sites_solution_primary direct
_atom_sites_solution_secondary difmap
_audit_creation_method SHELXL-97
_cell_angle_alpha 90.00
_cell_angle_beta 90.00
_cell_angle_gamma 90.00
_cell_formula_units_Z 4
_cell_length_a 26.16191(16)
_cell_length_b 10.39828(9)
_cell_length_c 27.96718(19)
_cell_measurement_reflns_used 29484
_cell_measurement_temperature 173
_cell_measurement_theta_max 71.2769
_cell_measurement_theta_min 1.5783
_cell_volume 7608.16(10)
_computing_cell_refinement 'CrysAlis RED, Oxford Diffraction Ltd'
_computing_data_collection 'CrysAlis CCD, Oxford Diffraction Ltd'
_computing_data_reduction 'CrysAlis RED, Oxford Diffraction Ltd'
_computing_molecular_graphics 'Bruker SHELXTL'
_computing_publication_material 'Bruker SHELXTL'
_computing_structure_refinement 'SHELXL-97 (Sheldrick, 1997)'
_computing_structure_solution 'SHELXS-97 (Sheldrick, 1990)'
_diffrn_ambient_temperature 173
_diffrn_detector_area_resol_mean 8.2556
_diffrn_measured_fraction_theta_full 0.995
_diffrn_measured_fraction_theta_max 0.995
_diffrn_measurement_device_type 'OD Xcalibur PX Ultra'
_diffrn_measurement_method 'phi and omega scans'
_diffrn_radiation_monochromator graphite
_diffrn_radiation_source 'Enhance Ultra (Cu) X-ray Source'
_diffrn_radiation_type CuK\a
_diffrn_radiation_wavelength 1.54184
_diffrn_reflns_av_R_equivalents 0.0438
_diffrn_reflns_av_sigmaI/netI 0.0308
_diffrn_reflns_limit_h_max 31
_diffrn_reflns_limit_h_min -31
_diffrn_reflns_limit_k_max 12
_diffrn_reflns_limit_k_min -11
_diffrn_reflns_limit_l_max 32
_diffrn_reflns_limit_l_min -34
_diffrn_reflns_number 89844
_diffrn_reflns_theta_full 71.42
_diffrn_reflns_theta_max 71.42
_diffrn_reflns_theta_min 3.16
_diffrn_standards_number 0
_exptl_absorpt_coefficient_mu 3.456
_exptl_absorpt_correction_T_max 0.755
_exptl_absorpt_correction_T_min 0.589
_exptl_absorpt_correction_type analytical
_exptl_absorpt_process_details
; 
CrysAlisPro, Oxford Diffraction Ltd., 
Version 1.171.33.55 (release 05-01-2010 CrysAlis171 .NET) 
(compiled Jan  5 2010,16:28:46) 
Analytical numeric absorption correction using a multifaceted crystal 
model based on expressions derived by R.C. Clark & J.S. Reid. 
(Clark, R. C. & Reid, J. S. (1995). Acta Cryst. A51, 887-897) 
;
_exptl_crystal_colour Red
_exptl_crystal_density_diffrn 1.150
_exptl_crystal_density_method 'not measured'
_exptl_crystal_description blocks
_exptl_crystal_F_000 2864
_exptl_crystal_size_max 0.19
_exptl_crystal_size_mid 0.18
_exptl_crystal_size_min 0.09
_refine_diff_density_max 0.836
_refine_diff_density_min -0.385
_refine_diff_density_rms 0.066
_refine_ls_abs_structure_details 'Flack H D (1983), Acta Cryst. A39, 876-881, 6975 Friedel pairs'
_refine_ls_abs_structure_Flack 0.394(4)
_refine_ls_extinction_method none
_refine_ls_goodness_of_fit_ref 1.004
_refine_ls_hydrogen_treatment constr
_refine_ls_matrix_type full
_refine_ls_number_parameters 845
_refine_ls_number_reflns 14507
_refine_ls_number_restraints 319
_refine_ls_restrained_S_all 1.036
_refine_ls_R_factor_all 0.0690
_refine_ls_R_factor_gt 0.0581
_refine_ls_shift/su_max 0.001
_refine_ls_shift/su_mean 0.000
_refine_ls_structure_factor_coef Fsqd
_refine_ls_weighting_details 'calc w=1/[\s^2^(Fo^2^)+(0.1234P)^2^+0.0000P] where P=(Fo^2^+2Fc^2^)/3'
_refine_ls_weighting_scheme calc
_refine_ls_wR_factor_gt 0.1576
_refine_ls_wR_factor_ref 0.1645
_reflns_number_gt 11789
_reflns_number_total 14507
_reflns_threshold_expression >2sigma(I)
_cod_data_source_file ic1016998_si_001_4.cif
_cod_data_source_block '[{Fe(SalantBu,tBu)}2(mu-O)]'
_cod_depositor_comments
;
The following automatic conversions were performed:

'_symmetry_cell_setting' value 'Orthorhombic' changed to
'orthorhombic' according to the built-in table from CIF Core
dictionary named 'cif_core.dic' version 2.4.1 from 2010-06-29.

Automatic conversion script
Id: cif_fix_values 1646 2011-03-28 12:23:43Z adriana 
;
_cod_database_code 4317175

loop_
_symmetry_equiv_pos_as_xyz
'x, y, z'
'-x, -y, z+1/2'
'x+1/2, -y, z'
'-x+1/2, y, z+1/2'

loop_
_atom_site_label
_atom_site_type_symbol
_atom_site_fract_x
_atom_site_fract_y
_atom_site_fract_z
_atom_site_U_iso_or_equiv
_atom_site_adp_type
_atom_site_occupancy
_atom_site_symmetry_multiplicity
_atom_site_calc_flag
_atom_site_refinement_flags
_atom_site_disorder_assembly
_atom_site_disorder_group
Fe1 Fe 0.12352(2) 0.33383(5) 0.114169(19) 0.03006(14) Uani 1 1 d . . .
Fe2 Fe 0.13935(2) 0.67210(5) 0.09408(2) 0.03092(14) Uani 1 1 d . . .
O O 0.13116(10) 0.5035(3) 0.10440(12) 0.0398(5) Uani 1 1 d . . .
O1 O 0.09314(11) 0.2360(4) 0.06476(12) 0.0616(10) Uani 1 1 d . . .
C1 C 0.10837(17) 0.1816(5) 0.02363(18) 0.0504(12) Uani 1 1 d . . .
C2 C 0.07307(17) 0.1590(4) -0.01396(16) 0.0395(9) Uani 1 1 d . . .
C3 C 0.09225(17) 0.1052(4) -0.05621(16) 0.0414(9) Uani 1 1 d . . .
H3A H 0.0691 0.0899 -0.0818 0.050 Uiso 1 1 calc R . .
C4 C 0.14391(17) 0.0728(4) -0.06273(16) 0.0432(10) Uani 1 1 d . . .
C5 C 0.17674(19) 0.0888(5) -0.02467(18) 0.0567(13) Uani 1 1 d . . .
H5A H 0.2117 0.0657 -0.0282 0.068 Uiso 1 1 calc R . .
C6 C 0.1599(2) 0.1382(6) 0.0190(2) 0.0599(14) Uani 1 1 d . . .
C7 C 0.19531(19) 0.1405(5) 0.0622(2) 0.0542(12) Uani 1 1 d . . .
H7A H 0.1828 0.0772 0.0859 0.065 Uiso 1 1 calc R . .
H7B H 0.2299 0.1132 0.0520 0.065 Uiso 1 1 calc R . .
N8 N 0.19912(14) 0.2657(4) 0.08522(13) 0.0475(9) Uani 1 1 d . . .
C9 C 0.23659(14) 0.2646(4) 0.12311(15) 0.0397(9) Uani 1 1 d . . .
H9A H 0.2698 0.2948 0.1103 0.048 Uiso 1 1 calc R . .
H9B H 0.2413 0.1753 0.1345 0.048 Uiso 1 1 calc R . .
C10 C 0.22156(18) 0.3481(5) 0.16459(18) 0.0532(12) Uani 1 1 d . . .
H10A H 0.2455 0.3339 0.1915 0.064 Uiso 1 1 calc R . .
H10B H 0.2237 0.4397 0.1551 0.064 Uiso 1 1 calc R . .
N11 N 0.16911(13) 0.3179(3) 0.18008(12) 0.0340(7) Uani 1 1 d . . .
C12 C 0.14974(18) 0.4172(5) 0.21214(18) 0.0520(11) Uani 1 1 d . . .
H12A H 0.1506 0.5008 0.1952 0.062 Uiso 1 1 calc R . .
H12B H 0.1730 0.4239 0.2400 0.062 Uiso 1 1 calc R . .
C13 C 0.09502(18) 0.3942(5) 0.23061(17) 0.0530(12) Uani 1 1 d . . .
C14 C 0.08273(18) 0.4262(5) 0.27681(17) 0.0548(12) Uani 1 1 d . . .
H14A H 0.1091 0.4530 0.2979 0.066 Uiso 1 1 calc R . .
C15 C 0.03332(17) 0.4205(4) 0.29350(17) 0.0463(10) Uani 1 1 d . . .
C16 C -0.00340(17) 0.3747(5) 0.26288(18) 0.0493(11) Uani 1 1 d . . .
H16A H -0.0376 0.3716 0.2743 0.059 Uiso 1 1 calc R . .
C17 C 0.00541(17) 0.3324(4) 0.21635(19) 0.0430(10) Uani 1 1 d . . .
C18 C 0.05609(17) 0.3417(5) 0.19983(16) 0.0475(11) Uani 1 1 d . . .
O18 O 0.06700(12) 0.3064(4) 0.15469(11) 0.0588(10) Uani 1 1 d . . .
C19 C 0.01625(15) 0.1873(4) -0.00744(15) 0.0387(9) Uani 1 1 d . . .
C20 C -0.00409(17) 0.1113(5) 0.03502(16) 0.0459(10) Uani 1 1 d . . .
H20A H 0.0012 0.0192 0.0294 0.069 Uiso 1 1 calc R . .
H20B H -0.0407 0.1286 0.0389 0.069 Uiso 1 1 calc R . .
H20C H 0.0142 0.1372 0.0641 0.069 Uiso 1 1 calc R . .
C21 C 0.0080(2) 0.3305(5) 0.0010(2) 0.0586(13) Uani 1 1 d . . .
H21A H -0.0286 0.3474 0.0053 0.088 Uiso 1 1 calc R . .
H21B H 0.0206 0.3789 -0.0267 0.088 Uiso 1 1 calc R . .
H21C H 0.0266 0.3572 0.0297 0.088 Uiso 1 1 calc R . .
C22 C -0.01499(18) 0.1468(5) -0.05127(17) 0.0507(11) Uani 1 1 d . . .
H22A H -0.0107 0.0544 -0.0568 0.076 Uiso 1 1 calc R . .
H22B H -0.0031 0.1945 -0.0794 0.076 Uiso 1 1 calc R . .
H22C H -0.0512 0.1657 -0.0457 0.076 Uiso 1 1 calc R . .
C23 C 0.16109(19) 0.0161(5) -0.11131(15) 0.0499(11) Uani 1 1 d . . .
C24 C 0.1507(3) 0.1106(7) -0.1511(2) 0.0757(17) Uani 1 1 d . . .
H24A H 0.1143 0.1328 -0.1514 0.113 Uiso 1 1 calc R . .
H24B H 0.1601 0.0718 -0.1818 0.113 Uiso 1 1 calc R . .
H24C H 0.1711 0.1886 -0.1460 0.113 Uiso 1 1 calc R . .
C25 C 0.1307(2) -0.1053(6) -0.1224(2) 0.0697(17) Uani 1 1 d . . .
H25A H 0.0942 -0.0851 -0.1228 0.105 Uiso 1 1 calc R . .
H25B H 0.1375 -0.1703 -0.0978 0.105 Uiso 1 1 calc R . .
H25C H 0.1410 -0.1387 -0.1538 0.105 Uiso 1 1 calc R . .
C26 C 0.2178(2) -0.0152(7) -0.1111(2) 0.0742(17) Uani 1 1 d . . .
H26A H 0.2251 -0.0775 -0.0857 0.111 Uiso 1 1 calc R . .
H26B H 0.2375 0.0636 -0.1054 0.111 Uiso 1 1 calc R . .
H26C H 0.2276 -0.0519 -0.1420 0.111 Uiso 1 1 calc R . .
C27 C 0.2169(2) 0.3626(5) 0.0471(2) 0.0548(12) Uani 1 1 d . . .
H27A H 0.2498 0.3347 0.0339 0.082 Uiso 1 1 calc R . .
H27B H 0.2208 0.4476 0.0618 0.082 Uiso 1 1 calc R . .
H27C H 0.1915 0.3671 0.0215 0.082 Uiso 1 1 calc R . .
C28 C 0.1652(2) 0.1893(6) 0.2016(2) 0.0672(16) Uani 1 1 d . . .
H28A H 0.1857 0.1863 0.2309 0.101 Uiso 1 1 calc R . .
H28B H 0.1779 0.1249 0.1790 0.101 Uiso 1 1 calc R . .
H28C H 0.1294 0.1709 0.2093 0.101 Uiso 1 1 calc R . .
C29 C 0.0186(2) 0.4643(6) 0.34457(18) 0.0594(13) Uani 1 1 d . . .
C30 C -0.0063(4) 0.3536(8) 0.3711(3) 0.120(4) Uani 1 1 d . . .
H30A H -0.0153 0.3811 0.4035 0.180 Uiso 1 1 calc R . .
H30B H 0.0175 0.2811 0.3727 0.180 Uiso 1 1 calc R . .
H30C H -0.0374 0.3271 0.3541 0.180 Uiso 1 1 calc R . .
C31 C 0.0647(2) 0.5106(7) 0.3736(2) 0.0800(18) Uani 1 1 d . . .
H31A H 0.0535 0.5359 0.4057 0.120 Uiso 1 1 calc R . .
H31B H 0.0804 0.5846 0.3576 0.120 Uiso 1 1 calc R . .
H31C H 0.0898 0.4410 0.3761 0.120 Uiso 1 1 calc R . .
C32 C -0.0179(3) 0.5759(8) 0.3413(3) 0.118(3) Uani 1 1 d . . .
H32A H -0.0273 0.6038 0.3736 0.176 Uiso 1 1 calc R . .
H32B H -0.0486 0.5493 0.3240 0.176 Uiso 1 1 calc R . .
H32C H -0.0014 0.6471 0.3243 0.176 Uiso 1 1 calc R . .
C33 C -0.03659(17) 0.2745(5) 0.18463(19) 0.0547(12) Uani 1 1 d . . .
C34 C -0.0875(2) 0.2705(8) 0.2117(3) 0.103(3) Uani 1 1 d . . .
H34A H -0.0970 0.3578 0.2215 0.154 Uiso 1 1 calc R . .
H34B H -0.0839 0.2161 0.2401 0.154 Uiso 1 1 calc R . .
H34C H -0.1141 0.2350 0.1909 0.154 Uiso 1 1 calc R . .
C35 C -0.0428(2) 0.3562(6) 0.1389(3) 0.0730(17) Uani 1 1 d . . .
H35A H -0.0516 0.4446 0.1477 0.110 Uiso 1 1 calc R . .
H35B H -0.0700 0.3197 0.1190 0.110 Uiso 1 1 calc R . .
H35C H -0.0106 0.3560 0.1209 0.110 Uiso 1 1 calc R . .
C36 C -0.0219(2) 0.1376(5) 0.1714(2) 0.0675(15) Uani 1 1 d . . .
H36A H 0.0099 0.1387 0.1528 0.101 Uiso 1 1 calc R . .
H36B H -0.0492 0.0989 0.1522 0.101 Uiso 1 1 calc R . .
H36C H -0.0169 0.0871 0.2006 0.101 Uiso 1 1 calc R . .
O41 O 0.19599(12) 0.6944(4) 0.05263(11) 0.0517(9) Uani 1 1 d . . .
C41 C 0.20574(17) 0.6549(4) 0.00813(16) 0.0433(10) Uani 1 1 d . . .
C42 C 0.25674(16) 0.6611(4) -0.00872(16) 0.0404(9) Uani 1 1 d . . .
C43 C 0.26578(16) 0.6140(4) -0.05422(16) 0.0437(9) Uani 1 1 d . . .
H43A H 0.3000 0.6144 -0.0656 0.052 Uiso 1 1 calc R . .
C44 C 0.22778(16) 0.5658(4) -0.08462(14) 0.0409(9) Uani 1 1 d . . .
C45 C 0.17854(16) 0.5646(5) -0.06738(16) 0.0454(10) Uani 1 1 d . . .
H45A H 0.1517 0.5354 -0.0875 0.055 Uiso 1 1 calc R . .
C46 C 0.16708(17) 0.6055(4) -0.02084(15) 0.0437(10) Uani 1 1 d . . .
C47 C 0.11259(17) 0.5873(5) -0.00397(17) 0.0468(10) Uani 1 1 d . . .
H47A H 0.0899 0.5854 -0.0323 0.056 Uiso 1 1 calc R . .
H47B H 0.1099 0.5027 0.0121 0.056 Uiso 1 1 calc R . .
N48 N 0.09392(13) 0.6880(3) 0.02939(13) 0.0370(7) Uani 1 1 d . . .
C49 C 0.04075(18) 0.6588(5) 0.04438(19) 0.0503(12) Uani 1 1 d . . .
H49A H 0.0383 0.5677 0.0545 0.060 Uiso 1 1 calc R . .
H49B H 0.0172 0.6722 0.0171 0.060 Uiso 1 1 calc R . .
C50 C 0.02577(14) 0.7451(4) 0.08517(15) 0.0427(9) Uani 1 1 d . . .
H50A H 0.0229 0.8346 0.0735 0.051 Uiso 1 1 calc R . .
H50B H -0.0081 0.7186 0.0975 0.051 Uiso 1 1 calc R . .
N51 N 0.06377(13) 0.7397(4) 0.12456(12) 0.0436(8) Uani 1 1 d . . .
C52 C 0.06813(17) 0.8653(4) 0.14737(18) 0.0463(10) Uani 1 1 d . . .
H52A H 0.0339 0.8923 0.1586 0.056 Uiso 1 1 calc R . .
H52B H 0.0796 0.9287 0.1232 0.056 Uiso 1 1 calc R . .
C53 C 0.10506(18) 0.8681(5) 0.18953(18) 0.0469(10) Uani 1 1 d . . .
C54 C 0.08893(17) 0.9135(4) 0.23400(17) 0.0488(11) Uani 1 1 d . . .
H54A H 0.0539 0.9341 0.2384 0.059 Uiso 1 1 calc R . .
C55 C 0.12280(16) 0.9295(5) 0.27235(17) 0.0433(10) Uani 1 1 d . . .
C56 C 0.17415(16) 0.9003(4) 0.26301(15) 0.0390(9) Uani 1 1 d . . .
H56A H 0.1984 0.9159 0.2876 0.047 Uiso 1 1 calc R . .
C57 C 0.19193(15) 0.8496(4) 0.21973(15) 0.0368(9) Uani 1 1 d . . .
C58 C 0.15563(18) 0.8296(4) 0.18188(16) 0.0418(10) Uani 1 1 d . . .
O58 O 0.16999(11) 0.7790(3) 0.14077(11) 0.0494(8) Uani 1 1 d . . .
C59 C 0.29971(16) 0.7178(5) 0.02199(16) 0.0478(11) Uani 1 1 d . . .
C60 C 0.2872(2) 0.8597(5) 0.0324(2) 0.0621(14) Uani 1 1 d . . .
H60A H 0.2546 0.8653 0.0494 0.093 Uiso 1 1 calc R . .
H60B H 0.2849 0.9072 0.0022 0.093 Uiso 1 1 calc R . .
H60C H 0.3143 0.8971 0.0522 0.093 Uiso 1 1 calc R . .
C61 C 0.30631(18) 0.6452(5) 0.06865(18) 0.0546(12) Uani 1 1 d . . .
H61A H 0.3149 0.5554 0.0618 0.082 Uiso 1 1 calc R . .
H61B H 0.2744 0.6487 0.0869 0.082 Uiso 1 1 calc R . .
H61C H 0.3339 0.6847 0.0873 0.082 Uiso 1 1 calc R . .
C62 C 0.35160(19) 0.7152(7) -0.0042(2) 0.0715(17) Uani 1 1 d . . .
H62A H 0.3614 0.6259 -0.0106 0.107 Uiso 1 1 calc R . .
H62B H 0.3777 0.7560 0.0159 0.107 Uiso 1 1 calc R . .
H62C H 0.3487 0.7620 -0.0344 0.107 Uiso 1 1 calc R . .
C63 C 0.24197(18) 0.5116(4) -0.13384(17) 0.0506(11) Uani 1 1 d . . .
C64 C 0.2659(3) 0.3766(6) -0.1267(3) 0.097(2) Uani 1 1 d . . .
H64A H 0.2410 0.3198 -0.1113 0.146 Uiso 1 1 calc R . .
H64B H 0.2964 0.3837 -0.1065 0.146 Uiso 1 1 calc R . .
H64C H 0.2755 0.3407 -0.1579 0.146 Uiso 1 1 calc R . .
C65 C 0.1956(2) 0.4977(6) -0.16602(18) 0.0657(14) Uani 1 1 d . . .
H65A H 0.1702 0.4424 -0.1504 0.099 Uiso 1 1 calc R . .
H65B H 0.2060 0.4590 -0.1965 0.099 Uiso 1 1 calc R . .
H65C H 0.1807 0.5826 -0.1720 0.099 Uiso 1 1 calc R . .
C66 C 0.2815(2) 0.5968(6) -0.1585(2) 0.0729(16) Uani 1 1 d . . .
H66A H 0.2672 0.6831 -0.1631 0.109 Uiso 1 1 calc R . .
H66B H 0.2902 0.5598 -0.1897 0.109 Uiso 1 1 calc R . .
H66C H 0.3123 0.6022 -0.1387 0.109 Uiso 1 1 calc R . .
C67 C 0.0967(2) 0.8156(4) 0.00660(18) 0.0524(12) Uani 1 1 d . . .
H67A H 0.0755 0.8162 -0.0223 0.079 Uiso 1 1 calc R . .
H67B H 0.1323 0.8345 -0.0020 0.079 Uiso 1 1 calc R . .
H67C H 0.0843 0.8811 0.0289 0.079 Uiso 1 1 calc R . .
C68 C 0.04625(19) 0.6434(5) 0.1607(2) 0.0532(13) Uani 1 1 d . . .
H68A H 0.0135 0.6710 0.1743 0.080 Uiso 1 1 calc R . .
H68B H 0.0717 0.6366 0.1863 0.080 Uiso 1 1 calc R . .
H68C H 0.0421 0.5594 0.1453 0.080 Uiso 1 1 calc R . .
C69 C 0.10639(19) 0.9816(5) 0.32095(16) 0.0504(11) Uani 1 1 d . . .
C70 C 0.0500(2) 1.0045(6) 0.32434(19) 0.0703(16) Uani 1 1 d . . .
H70A H 0.0317 0.9238 0.3183 0.105 Uiso 1 1 calc R . .
H70B H 0.0398 1.0687 0.3005 0.105 Uiso 1 1 calc R . .
H70C H 0.0415 1.0359 0.3564 0.105 Uiso 1 1 calc R . .
C71 C 0.1335(3) 1.1108(6) 0.3302(2) 0.0753(19) Uani 1 1 d . . .
H71A H 0.1239 1.1725 0.3053 0.113 Uiso 1 1 calc R . .
H71B H 0.1706 1.0977 0.3297 0.113 Uiso 1 1 calc R . .
H71C H 0.1233 1.1442 0.3616 0.113 Uiso 1 1 calc R . .
C72 C 0.1228(2) 0.8880(7) 0.3605(2) 0.0721(18) Uani 1 1 d . . .
H72A H 0.1059 0.8049 0.3557 0.108 Uiso 1 1 calc R . .
H72B H 0.1131 0.9230 0.3918 0.108 Uiso 1 1 calc R . .
H72C H 0.1600 0.8762 0.3594 0.108 Uiso 1 1 calc R . .
C73 C 0.24922(16) 0.8267(4) 0.21112(15) 0.0380(9) Uani 1 1 d . . .
C74 C 0.28209(18) 0.8658(5) 0.25379(16) 0.0504(11) Uani 1 1 d . . .
H74A H 0.2768 0.9572 0.2607 0.076 Uiso 1 1 calc R . .
H74B H 0.3182 0.8507 0.2463 0.076 Uiso 1 1 calc R . .
H74C H 0.2724 0.8145 0.2818 0.076 Uiso 1 1 calc R . .
C75 C 0.2590(2) 0.6819(4) 0.20189(19) 0.0497(11) Uani 1 1 d . . .
H75A H 0.2382 0.6533 0.1747 0.075 Uiso 1 1 calc R . .
H75B H 0.2496 0.6324 0.2304 0.075 Uiso 1 1 calc R . .
H75C H 0.2952 0.6684 0.1947 0.075 Uiso 1 1 calc R . .
C76 C 0.26788(16) 0.9040(4) 0.16807(15) 0.0441(10) Uani 1 1 d . . .
H76A H 0.2478 0.8805 0.1398 0.066 Uiso 1 1 calc R . .
H76B H 0.3040 0.8850 0.1623 0.066 Uiso 1 1 calc R . .
H76C H 0.2638 0.9961 0.1745 0.066 Uiso 1 1 calc R . .
O80 O -0.1547(3) 0.7601(9) 0.1760(5) 0.142(5) Uani 0.690(12) 1 d PDU A 1
C81 C -0.1307(6) 0.6502(11) 0.1849(6) 0.126(4) Uani 0.690(12) 1 d PDU A 1
H81A H -0.1069 0.6268 0.1587 0.151 Uiso 0.690(12) 1 calc PR A 1
H81B H -0.1550 0.5788 0.1904 0.151 Uiso 0.690(12) 1 calc PR A 1
C82 C -0.1023(7) 0.6861(15) 0.2300(6) 0.140(4) Uani 0.690(12) 1 d PDU A 1
H82A H -0.1251 0.6866 0.2583 0.168 Uiso 0.690(12) 1 calc PR A 1
H82B H -0.0729 0.6283 0.2360 0.168 Uiso 0.690(12) 1 calc PR A 1
C83 C -0.0853(6) 0.8195(14) 0.2166(6) 0.123(4) Uani 0.690(12) 1 d PDU A 1
H83A H -0.0923 0.8812 0.2428 0.148 Uiso 0.690(12) 1 calc PR A 1
H83B H -0.0483 0.8213 0.2091 0.148 Uiso 0.690(12) 1 calc PR A 1
C84 C -0.1153(6) 0.8484(12) 0.1752(7) 0.131(5) Uani 0.690(12) 1 d PDU A 1
H84A H -0.1288 0.9372 0.1768 0.158 Uiso 0.690(12) 1 calc PR A 1
H84B H -0.0947 0.8390 0.1457 0.158 Uiso 0.690(12) 1 calc PR A 1
O80' O -0.1600(8) 0.779(3) 0.2245(11) 0.173(8) Uiso 0.310(12) 1 d PDU A 2
C81' C -0.1434(11) 0.665(2) 0.2083(14) 0.119(7) Uiso 0.310(12) 1 d PDU A 2
H81C H -0.1459 0.6604 0.1731 0.142 Uiso 0.310(12) 1 calc PR A 2
H81D H -0.1631 0.5935 0.2225 0.142 Uiso 0.310(12) 1 calc PR A 2
C82' C -0.0901(10) 0.662(3) 0.2238(17) 0.131(6) Uiso 0.310(12) 1 d PDU A 2
H82C H -0.0680 0.6229 0.1990 0.157 Uiso 0.310(12) 1 calc PR A 2
H82D H -0.0863 0.6125 0.2539 0.157 Uiso 0.310(12) 1 calc PR A 2
C83' C -0.0779(9) 0.800(3) 0.2310(15) 0.124(6) Uiso 0.310(12) 1 d PDU A 2
H83C H -0.0751 0.8212 0.2654 0.149 Uiso 0.310(12) 1 calc PR A 2
H83D H -0.0457 0.8238 0.2146 0.149 Uiso 0.310(12) 1 calc PR A 2
C84' C -0.1225(9) 0.863(2) 0.2089(11) 0.093(6) Uiso 0.310(12) 1 d PDU A 2
H84C H -0.1277 0.9516 0.2213 0.112 Uiso 0.310(12) 1 calc PR A 2
H84D H -0.1200 0.8657 0.1736 0.112 Uiso 0.310(12) 1 calc PR A 2
O90 O -0.0759(3) 0.7766(9) 0.0192(5) 0.136(5) Uani 0.648(9) 1 d PDU B 1
C91 C -0.1063(5) 0.8677(11) -0.0018(7) 0.124(4) Uani 0.648(9) 1 d PDU B 1
H91A H -0.1138 0.9369 0.0215 0.149 Uiso 0.648(9) 1 calc PR B 1
H91B H -0.0881 0.9065 -0.0293 0.149 Uiso 0.648(9) 1 calc PR B 1
C92 C -0.1508(4) 0.8137(11) -0.0170(6) 0.111(4) Uani 0.648(9) 1 d PDU B 1
H92A H -0.1604 0.8470 -0.0490 0.133 Uiso 0.648(9) 1 calc PR B 1
H92B H -0.1789 0.8319 0.0057 0.133 Uiso 0.648(9) 1 calc PR B 1
C93 C -0.1400(5) 0.6748(12) -0.0191(6) 0.119(4) Uani 0.648(9) 1 d PDU B 1
H93A H -0.1669 0.6250 -0.0025 0.143 Uiso 0.648(9) 1 calc PR B 1
H93B H -0.1376 0.6449 -0.0527 0.143 Uiso 0.648(9) 1 calc PR B 1
C94 C -0.0922(6) 0.6622(12) 0.0046(8) 0.133(5) Uani 0.648(9) 1 d PDU B 1
H94A H -0.0960 0.6041 0.0324 0.160 Uiso 0.648(9) 1 calc PR B 1
H94B H -0.0668 0.6239 -0.0175 0.160 Uiso 0.648(9) 1 calc PR B 1
O90' O -0.0982(9) 0.753(2) 0.0570(10) 0.180(9) Uiso 0.352(9) 1 d PDU B 2
C91' C -0.1268(9) 0.8528(18) 0.0444(10) 0.108(6) Uiso 0.352(9) 1 d PDU B 2
H91C H -0.1103 0.9027 0.0185 0.130 Uiso 0.352(9) 1 calc PR B 2
H91D H -0.1332 0.9103 0.0720 0.130 Uiso 0.352(9) 1 calc PR B 2
C92' C -0.1738(8) 0.793(3) 0.0279(12) 0.155(8) Uiso 0.352(9) 1 d PDU B 2
H92C H -0.1925 0.8498 0.0054 0.186 Uiso 0.352(9) 1 calc PR B 2
H92D H -0.1965 0.7707 0.0550 0.186 Uiso 0.352(9) 1 calc PR B 2
C93' C -0.1540(10) 0.679(2) 0.0041(11) 0.131(6) Uiso 0.352(9) 1 d PDU B 2
H93C H -0.1773 0.6044 0.0084 0.157 Uiso 0.352(9) 1 calc PR B 2
H93D H -0.1488 0.6940 -0.0305 0.157 Uiso 0.352(9) 1 calc PR B 2
C94' C -0.1058(9) 0.658(2) 0.0282(10) 0.101(6) Uiso 0.352(9) 1 d PDU B 2
H94C H -0.1069 0.5761 0.0464 0.121 Uiso 0.352(9) 1 calc PR B 2
H94D H -0.0777 0.6525 0.0046 0.121 Uiso 0.352(9) 1 calc PR B 2

loop_
_atom_site_aniso_label
_atom_site_aniso_U_11
_atom_site_aniso_U_22
_atom_site_aniso_U_33
_atom_site_aniso_U_23
_atom_site_aniso_U_13
_atom_site_aniso_U_12
Fe1 0.0269(3) 0.0324(3) 0.0309(3) -0.0044(3) 0.0020(2) 0.0008(2)
Fe2 0.0264(3) 0.0339(3) 0.0325(3) -0.0044(3) 0.0011(2) 0.0000(2)
O 0.0365(13) 0.0345(12) 0.0484(13) -0.0057(10) -0.0007(10) 0.0046(9)
O1 0.0332(15) 0.101(3) 0.0509(19) -0.0463(19) 0.0008(13) -0.0036(17)
C1 0.035(2) 0.072(3) 0.045(3) -0.028(2) 0.002(2) -0.005(2)
C2 0.042(2) 0.039(2) 0.038(2) -0.0036(17) -0.0041(17) -0.0051(17)
C3 0.049(2) 0.036(2) 0.039(2) -0.0065(17) 0.0038(18) -0.0007(18)
C4 0.047(2) 0.044(3) 0.038(2) -0.0112(19) 0.0036(18) -0.0004(19)
C5 0.044(2) 0.072(3) 0.054(3) -0.026(2) 0.007(2) 0.004(2)
C6 0.053(3) 0.077(4) 0.049(3) -0.026(3) 0.002(2) 0.004(3)
C7 0.048(3) 0.052(3) 0.062(3) -0.016(2) 0.000(2) 0.012(2)
N8 0.0440(19) 0.056(2) 0.043(2) -0.0128(17) -0.0060(16) 0.0169(17)
C9 0.0314(18) 0.044(2) 0.044(2) -0.0041(18) 0.0001(16) 0.0019(16)
C10 0.039(2) 0.075(3) 0.046(3) -0.015(2) -0.001(2) 0.002(2)
N11 0.0310(16) 0.0356(17) 0.0354(17) -0.0030(13) -0.0014(13) -0.0037(13)
C12 0.051(3) 0.059(3) 0.046(3) -0.010(2) -0.002(2) 0.003(2)
C13 0.038(2) 0.076(3) 0.045(3) -0.009(2) 0.0006(19) -0.007(2)
C14 0.046(3) 0.082(4) 0.036(2) 0.000(2) -0.0009(19) 0.011(2)
C15 0.045(2) 0.045(2) 0.048(2) -0.0031(19) 0.0139(19) 0.0033(19)
C16 0.038(2) 0.048(3) 0.062(3) -0.013(2) 0.016(2) -0.0060(19)
C17 0.034(2) 0.036(2) 0.060(3) -0.0001(19) 0.0085(19) -0.0016(17)
C18 0.038(2) 0.073(3) 0.032(2) 0.0008(19) 0.0032(17) 0.002(2)
O18 0.0325(15) 0.114(3) 0.0301(16) -0.0024(17) 0.0009(13) -0.0125(17)
C19 0.035(2) 0.045(2) 0.036(2) -0.0051(17) -0.0030(16) 0.0001(16)
C20 0.039(2) 0.055(3) 0.044(2) -0.0033(19) -0.0055(17) 0.0001(19)
C21 0.053(3) 0.050(3) 0.072(4) 0.001(2) 0.010(3) 0.008(2)
C22 0.043(2) 0.069(3) 0.041(2) -0.005(2) -0.0070(18) -0.002(2)
C23 0.065(3) 0.054(3) 0.031(2) -0.010(2) 0.0058(19) 0.000(2)
C24 0.098(5) 0.080(4) 0.049(3) 0.006(3) 0.012(3) 0.010(3)
C25 0.095(4) 0.058(4) 0.057(3) -0.024(3) 0.022(3) -0.009(3)
C26 0.068(3) 0.102(5) 0.053(3) -0.030(3) 0.008(2) 0.020(3)
C27 0.051(3) 0.054(3) 0.059(3) 0.005(2) 0.014(2) 0.003(2)
C28 0.064(3) 0.080(4) 0.057(3) 0.018(3) -0.021(3) -0.007(3)
C29 0.057(3) 0.067(3) 0.054(3) -0.022(2) 0.016(2) -0.004(2)
C30 0.164(8) 0.125(6) 0.071(4) -0.042(4) 0.076(5) -0.062(6)
C31 0.076(4) 0.109(5) 0.055(3) -0.023(3) 0.006(3) -0.004(4)
C32 0.115(6) 0.140(7) 0.097(5) -0.070(5) -0.030(5) 0.069(5)
C33 0.031(2) 0.066(3) 0.067(3) -0.020(3) 0.008(2) -0.010(2)
C34 0.039(3) 0.140(6) 0.128(6) -0.078(5) 0.026(3) -0.024(3)
C35 0.042(3) 0.071(4) 0.106(5) -0.023(3) -0.027(3) 0.005(3)
C36 0.077(4) 0.056(3) 0.069(4) -0.015(3) 0.023(3) -0.017(3)
O41 0.0369(16) 0.085(3) 0.0330(16) -0.0091(15) 0.0030(13) -0.0099(15)
C41 0.038(2) 0.055(3) 0.036(2) -0.0007(19) 0.0042(17) -0.0055(19)
C42 0.034(2) 0.050(2) 0.038(2) 0.0002(18) 0.0025(16) -0.0064(17)
C43 0.037(2) 0.047(2) 0.047(2) -0.0053(19) 0.0057(17) -0.0002(18)
C44 0.045(2) 0.042(2) 0.036(2) -0.0025(17) -0.0008(17) -0.0004(18)
C45 0.039(2) 0.058(3) 0.040(2) -0.0062(19) -0.0024(17) -0.004(2)
C46 0.040(2) 0.052(3) 0.039(2) -0.0013(19) -0.0015(17) -0.0032(19)
C47 0.046(2) 0.051(3) 0.043(2) -0.008(2) 0.000(2) -0.007(2)
N48 0.0300(16) 0.0367(18) 0.0442(19) 0.0022(14) -0.0009(14) -0.0025(13)
C49 0.035(2) 0.059(3) 0.057(3) -0.006(2) -0.001(2) -0.002(2)
C50 0.0285(18) 0.051(2) 0.048(2) -0.0011(19) -0.0012(17) 0.0055(17)
N51 0.0368(17) 0.053(2) 0.041(2) -0.0047(16) 0.0035(14) 0.0135(16)
C52 0.042(2) 0.036(2) 0.061(3) -0.0033(19) 0.004(2) 0.0056(18)
C53 0.039(2) 0.049(3) 0.053(3) -0.002(2) 0.000(2) 0.002(2)
C54 0.040(2) 0.054(3) 0.052(3) -0.009(2) 0.0128(19) -0.003(2)
C55 0.046(2) 0.046(3) 0.037(2) -0.0054(19) 0.0169(17) 0.0018(19)
C56 0.042(2) 0.039(2) 0.035(2) -0.0008(17) 0.0026(16) 0.0028(17)
C57 0.036(2) 0.040(2) 0.034(2) -0.0064(16) 0.0038(16) -0.0012(17)
C58 0.047(3) 0.047(2) 0.031(2) -0.0133(17) 0.0016(19) -0.0047(19)
O58 0.0324(14) 0.066(2) 0.0494(18) -0.0206(16) 0.0048(12) -0.0027(14)
C59 0.036(2) 0.064(3) 0.044(2) -0.014(2) 0.0075(18) -0.012(2)
C60 0.060(3) 0.065(3) 0.061(3) -0.016(2) 0.011(2) -0.027(3)
C61 0.039(2) 0.074(3) 0.050(3) -0.010(2) -0.008(2) 0.000(2)
C62 0.038(2) 0.119(5) 0.057(3) -0.024(3) 0.007(2) -0.020(3)
C63 0.056(3) 0.050(3) 0.046(2) -0.013(2) -0.002(2) 0.008(2)
C64 0.142(7) 0.062(4) 0.088(5) -0.026(4) -0.011(4) 0.031(4)
C65 0.074(3) 0.080(4) 0.043(3) -0.020(3) -0.002(2) 0.000(3)
C66 0.073(3) 0.102(5) 0.044(3) -0.018(3) 0.017(3) -0.007(3)
C67 0.069(3) 0.047(3) 0.042(3) 0.007(2) -0.007(2) -0.006(2)
C68 0.043(2) 0.059(3) 0.057(3) -0.001(2) 0.019(2) 0.006(2)
C69 0.059(3) 0.051(3) 0.041(2) -0.005(2) 0.012(2) 0.010(2)
C70 0.074(4) 0.088(4) 0.049(3) -0.013(3) 0.022(3) 0.020(3)
C71 0.100(5) 0.063(4) 0.063(4) -0.023(3) 0.029(3) -0.004(3)
C72 0.093(4) 0.074(4) 0.049(3) 0.015(3) 0.032(3) 0.022(3)
C73 0.038(2) 0.045(2) 0.0313(19) -0.0052(16) 0.0001(16) 0.0027(17)
C74 0.042(2) 0.071(3) 0.039(2) -0.011(2) -0.0033(18) 0.004(2)
C75 0.054(3) 0.039(2) 0.056(3) -0.0080(19) 0.006(2) 0.0087(19)
C76 0.038(2) 0.055(3) 0.039(2) 0.0001(19) 0.0018(17) -0.0013(19)
O80 0.103(6) 0.112(6) 0.211(11) 0.034(7) -0.083(7) -0.009(5)
C81 0.108(8) 0.110(8) 0.161(10) -0.036(8) -0.017(8) 0.022(7)
C82 0.123(8) 0.153(8) 0.145(8) 0.038(7) -0.007(8) -0.007(7)
C83 0.106(7) 0.114(7) 0.150(9) -0.006(7) -0.012(7) -0.020(6)
C84 0.133(9) 0.098(8) 0.164(10) 0.033(7) -0.019(8) -0.032(7)
O90 0.083(5) 0.094(6) 0.233(12) -0.020(7) -0.067(7) 0.021(5)
C91 0.110(8) 0.096(8) 0.166(11) 0.011(8) -0.021(9) -0.011(7)
C92 0.094(6) 0.114(7) 0.124(8) 0.030(6) -0.015(6) 0.010(6)
C93 0.105(8) 0.131(8) 0.123(9) -0.037(7) -0.012(7) 0.011(7)
C94 0.104(8) 0.133(9) 0.162(11) -0.018(8) -0.006(9) 0.013(7)

loop_
_atom_type_symbol
_atom_type_description
_atom_type_scat_dispersion_real
_atom_type_scat_dispersion_imag
_atom_type_scat_source
C C 0.0181 0.0091 'International Tables Vol C Tables 4.2.6.8 and 6.1.1.4'
H H 0.0000 0.0000 'International Tables Vol C Tables 4.2.6.8 and 6.1.1.4'
N N 0.0311 0.0180 'International Tables Vol C Tables 4.2.6.8 and 6.1.1.4'
O O 0.0492 0.0322 'International Tables Vol C Tables 4.2.6.8 and 6.1.1.4'
Fe Fe -1.1336 3.1974 'International Tables Vol C Tables 4.2.6.8 and 6.1.1.4'

loop_
_geom_angle_atom_site_label_1
_geom_angle_atom_site_label_2
_geom_angle_atom_site_label_3
_geom_angle
_geom_angle_site_symmetry_1
_geom_angle_site_symmetry_3
_geom_angle_publ_flag
O Fe1 O18 109.09(15) . . ?
O Fe1 O1 117.64(17) . . ?
O18 Fe1 O1 91.62(14) . . ?
O Fe1 N11 98.11(14) . . ?
O18 Fe1 N11 84.84(13) . . ?
O1 Fe1 N11 143.03(16) . . ?
O Fe1 N8 99.01(13) . . ?
O18 Fe1 N8 149.08(16) . . ?
O1 Fe1 N8 86.40(13) . . ?
N11 Fe1 N8 78.56(13) . . ?
O Fe2 O58 120.99(16) . . ?
O Fe2 O41 108.20(14) . . ?
O58 Fe2 O41 91.08(13) . . ?
O Fe2 N48 98.24(14) . . ?
O58 Fe2 N48 139.63(14) . . ?
O41 Fe2 N48 84.77(13) . . ?
O Fe2 N51 97.97(13) . . ?
O58 Fe2 N51 85.87(13) . . ?
O41 Fe2 N51 150.98(15) . . ?
N48 Fe2 N51 79.16(13) . . ?
Fe2 O Fe1 179.3(2) . . ?
C1 O1 Fe1 136.7(3) . . ?
O1 C1 C2 120.8(4) . . ?
O1 C1 C6 119.4(4) . . ?
C2 C1 C6 119.7(4) . . ?
C3 C2 C1 117.3(4) . . ?
C3 C2 C19 121.8(4) . . ?
C1 C2 C19 120.9(4) . . ?
C2 C3 C4 123.4(4) . . ?
C5 C4 C3 118.0(4) . . ?
C5 C4 C23 122.9(4) . . ?
C3 C4 C23 119.0(4) . . ?
C4 C5 C6 121.6(4) . . ?
C5 C6 C1 119.6(5) . . ?
C5 C6 C7 120.6(5) . . ?
C1 C6 C7 119.8(4) . . ?
N8 C7 C6 114.0(4) . . ?
C9 N8 C7 111.4(3) . . ?
C9 N8 C27 107.9(4) . . ?
C7 N8 C27 107.5(4) . . ?
C9 N8 Fe1 109.6(2) . . ?
C7 N8 Fe1 112.4(3) . . ?
C27 N8 Fe1 108.0(3) . . ?
N8 C9 C10 112.7(3) . . ?
N11 C10 C9 110.4(4) . . ?
C12 N11 C28 111.6(4) . . ?
C12 N11 C10 110.7(3) . . ?
C28 N11 C10 112.3(4) . . ?
C12 N11 Fe1 105.9(3) . . ?
C28 N11 Fe1 111.9(3) . . ?
C10 N11 Fe1 104.0(3) . . ?
N11 C12 C13 114.8(4) . . ?
C14 C13 C18 119.3(4) . . ?
C14 C13 C12 119.7(4) . . ?
C18 C13 C12 121.0(4) . . ?
C13 C14 C15 122.0(5) . . ?
C16 C15 C14 117.4(4) . . ?
C16 C15 C29 120.2(4) . . ?
C14 C15 C29 122.3(5) . . ?
C15 C16 C17 125.2(4) . . ?
C16 C17 C18 116.2(4) . . ?
C16 C17 C33 123.0(4) . . ?
C18 C17 C33 120.8(4) . . ?
O18 C18 C17 119.3(4) . . ?
O18 C18 C13 120.9(4) . . ?
C17 C18 C13 119.7(4) . . ?
C18 O18 Fe1 133.6(3) . . ?
C20 C19 C21 109.7(4) . . ?
C20 C19 C2 109.5(3) . . ?
C21 C19 C2 110.2(4) . . ?
C20 C19 C22 107.2(3) . . ?
C21 C19 C22 108.4(4) . . ?
C2 C19 C22 111.8(4) . . ?
C24 C23 C26 108.5(5) . . ?
C24 C23 C25 107.2(5) . . ?
C26 C23 C25 109.4(5) . . ?
C24 C23 C4 110.4(4) . . ?
C26 C23 C4 111.2(4) . . ?
C25 C23 C4 110.1(4) . . ?
C32 C29 C30 110.0(6) . . ?
C32 C29 C31 106.8(5) . . ?
C30 C29 C31 108.6(6) . . ?
C32 C29 C15 109.2(5) . . ?
C30 C29 C15 109.5(4) . . ?
C31 C29 C15 112.7(4) . . ?
C36 C33 C34 108.4(5) . . ?
C36 C33 C17 109.1(4) . . ?
C34 C33 C17 110.3(4) . . ?
C36 C33 C35 109.9(5) . . ?
C34 C33 C35 109.5(5) . . ?
C17 C33 C35 109.7(4) . . ?
C41 O41 Fe2 133.0(3) . . ?
O41 C41 C46 121.1(4) . . ?
O41 C41 C42 118.4(4) . . ?
C46 C41 C42 120.5(4) . . ?
C43 C42 C41 116.8(4) . . ?
C43 C42 C59 121.7(4) . . ?
C41 C42 C59 121.5(4) . . ?
C42 C43 C44 124.3(4) . . ?
C45 C44 C43 117.1(4) . . ?
C45 C44 C63 122.6(4) . . ?
C43 C44 C63 120.3(4) . . ?
C44 C45 C46 121.5(4) . . ?
C41 C46 C45 119.7(4) . . ?
C41 C46 C47 123.2(4) . . ?
C45 C46 C47 116.9(4) . . ?
N48 C47 C46 114.7(3) . . ?
C67 N48 C49 110.7(4) . . ?
C67 N48 C47 110.3(4) . . ?
C49 N48 C47 110.0(3) . . ?
C67 N48 Fe2 113.7(3) . . ?
C49 N48 Fe2 105.2(3) . . ?
C47 N48 Fe2 106.8(3) . . ?
N48 C49 C50 109.7(4) . . ?
N51 C50 C49 111.5(3) . . ?
C52 N51 C50 110.1(3) . . ?
C52 N51 C68 109.1(4) . . ?
C50 N51 C68 108.8(4) . . ?
C52 N51 Fe2 112.0(3) . . ?
C50 N51 Fe2 108.5(2) . . ?
C68 N51 Fe2 108.3(3) . . ?
N51 C52 C53 113.9(4) . . ?
C54 C53 C58 121.3(4) . . ?
C54 C53 C52 120.3(4) . . ?
C58 C53 C52 118.4(4) . . ?
C53 C54 C55 122.1(4) . . ?
C54 C55 C56 115.9(4) . . ?
C54 C55 C69 123.1(4) . . ?
C56 C55 C69 120.9(4) . . ?
C57 C56 C55 124.1(4) . . ?
C56 C57 C58 118.2(4) . . ?
C56 C57 C73 121.2(4) . . ?
C58 C57 C73 120.4(3) . . ?
O58 C58 C53 121.1(4) . . ?
O58 C58 C57 120.8(4) . . ?
C53 C58 C57 118.1(4) . . ?
C58 O58 Fe2 135.6(3) . . ?
C61 C59 C42 112.0(4) . . ?
C61 C59 C60 109.8(4) . . ?
C42 C59 C60 108.6(4) . . ?
C61 C59 C62 107.4(4) . . ?
C42 C59 C62 111.9(4) . . ?
C60 C59 C62 107.1(4) . . ?
C65 C63 C66 109.1(5) . . ?
C65 C63 C44 112.0(4) . . ?
C66 C63 C44 110.9(4) . . ?
C65 C63 C64 108.2(5) . . ?
C66 C63 C64 108.1(5) . . ?
C44 C63 C64 108.4(5) . . ?
C70 C69 C55 113.0(4) . . ?
C70 C69 C72 109.3(4) . . ?
C55 C69 C72 109.8(4) . . ?
C70 C69 C71 107.8(4) . . ?
C55 C69 C71 109.3(4) . . ?
C72 C69 C71 107.6(5) . . ?
C74 C73 C76 107.2(3) . . ?
C74 C73 C57 112.7(3) . . ?
C76 C73 C57 110.7(3) . . ?
C74 C73 C75 107.2(4) . . ?
C76 C73 C75 109.1(4) . . ?
C57 C73 C75 109.7(4) . . ?
C81 O80 C84 102.8(9) . . ?
O80 C81 C82 100.1(9) . . ?
C83 C82 C81 99.5(8) . . ?
C84 C83 C82 103.5(7) . . ?
O80 C84 C83 104.9(8) . . ?
C81' O80' C84' 102.7(15) . . ?
O80' C81' C82' 103.5(13) . . ?
C81' C82' C83' 102.8(8) . . ?
C84' C83' C82' 101.9(10) . . ?
O80' C84' C83' 98.3(12) . . ?
C94 O90 C91 107.5(9) . . ?
C92 C91 O90 110.2(8) . . ?
C91 C92 C93 104.6(7) . . ?
C94 C93 C92 104.0(7) . . ?
O90 C94 C93 110.1(8) . . ?
C94' O90' C91' 110.3(13) . . ?
O90' C91' C92' 103.3(12) . . ?
C91' C92' C93' 101.0(11) . . ?
C94' C93' C92' 102.6(9) . . ?
O90' C94' C93' 108.1(10) . . ?

loop_
_geom_bond_atom_site_label_1
_geom_bond_atom_site_label_2
_geom_bond_distance
_geom_bond_site_symmetry_2
_geom_bond_publ_flag
Fe1 O 1.797(3) . ?
Fe1 O18 1.885(3) . ?
Fe1 O1 1.891(3) . ?
Fe1 N11 2.202(3) . ?
Fe1 N8 2.251(3) . ?
Fe2 O 1.790(3) . ?
Fe2 O58 1.893(3) . ?
Fe2 O41 1.896(3) . ?
Fe2 N48 2.171(4) . ?
Fe2 N51 2.265(3) . ?
O1 C1 1.343(5) . ?
C1 C2 1.419(6) . ?
C1 C6 1.428(7) . ?
C2 C3 1.400(6) . ?
C2 C19 1.526(6) . ?
C3 C4 1.405(6) . ?
C4 C5 1.378(7) . ?
C4 C23 1.548(6) . ?
C5 C6 1.395(6) . ?
C6 C7 1.523(7) . ?
C7 N8 1.455(6) . ?
N8 C9 1.444(5) . ?
N8 C27 1.538(6) . ?
C9 C10 1.501(6) . ?
C10 N11 1.473(6) . ?
N11 C12 1.459(6) . ?
N11 C28 1.470(6) . ?
C12 C13 1.541(7) . ?
C13 C14 1.372(7) . ?
C13 C18 1.441(6) . ?
C14 C15 1.376(6) . ?
C15 C16 1.373(7) . ?
C15 C29 1.548(6) . ?
C16 C17 1.393(7) . ?
C17 C18 1.407(6) . ?
C17 C33 1.535(7) . ?
C18 O18 1.345(5) . ?
C19 C20 1.522(6) . ?
C19 C21 1.523(6) . ?
C19 C22 1.532(6) . ?
C23 C24 1.510(8) . ?
C23 C26 1.520(7) . ?
C23 C25 1.524(7) . ?
C29 C32 1.504(8) . ?
C29 C30 1.517(9) . ?
C29 C31 1.533(8) . ?
C33 C36 1.519(7) . ?
C33 C34 1.533(7) . ?
C33 C35 1.545(9) . ?
O41 C41 1.335(5) . ?
C41 C46 1.394(6) . ?
C41 C42 1.417(6) . ?
C42 C43 1.384(6) . ?
C42 C59 1.533(6) . ?
C43 C44 1.401(6) . ?
C44 C45 1.375(6) . ?
C44 C63 1.533(6) . ?
C45 C46 1.402(6) . ?
C46 C47 1.513(6) . ?
C47 N48 1.485(6) . ?
N48 C67 1.474(5) . ?
N48 C49 1.484(6) . ?
C49 C50 1.503(6) . ?
C50 N51 1.485(5) . ?
N51 C52 1.459(6) . ?
N51 C68 1.495(6) . ?
C52 C53 1.525(7) . ?
C53 C54 1.396(7) . ?
C53 C58 1.399(6) . ?
C54 C55 1.401(7) . ?
C55 C56 1.402(6) . ?
C55 C69 1.525(6) . ?
C56 C57 1.400(5) . ?
C57 C58 1.437(6) . ?
C57 C73 1.537(6) . ?
C58 O58 1.319(5) . ?
C59 C61 1.517(7) . ?
C59 C60 1.539(7) . ?
C59 C62 1.542(6) . ?
C63 C65 1.518(7) . ?
C63 C66 1.526(7) . ?
C63 C64 1.550(8) . ?
C69 C70 1.497(7) . ?
C69 C72 1.536(7) . ?
C69 C71 1.541(8) . ?
C73 C74 1.526(6) . ?
C73 C76 1.528(6) . ?
C73 C75 1.549(6) . ?
O80 C81 1.327(11) . ?
O80 C84 1.380(11) . ?
C81 C82 1.512(14) . ?
C82 C83 1.503(12) . ?
C83 C84 1.431(12) . ?
O80' C81' 1.341(15) . ?
O80' C84' 1.388(15) . ?
C81' C82' 1.459(14) . ?
C82' C83' 1.486(14) . ?
C83' C84' 1.478(15) . ?
O90 C94 1.328(11) . ?
O90 C91 1.370(11) . ?
C91 C92 1.361(12) . ?
C92 C93 1.473(12) . ?
C93 C94 1.420(12) . ?
O90' C94' 1.294(14) . ?
O90' C91' 1.324(14) . ?
C91' C92' 1.452(15) . ?
C92' C93' 1.462(15) . ?
C93' C94' 1.446(14) . ?
